data_4022393
loop_
_publ_author_name
'Amaury Patin'
'Alice Kanazawa'
'Christian Philouze'
'Andrew E. Greene'
'Estela Muri'
'Eliezer Barreiro'
'Paulo C. C. Costa'

_publ_section_title
;
 Highly Stereocontrolled Synthesis of Natural Barbacenic Acid,
 Novel Bisnorditerpene from Barbacenia flava
;
_journal_name_full 'Journal of Organic Chemistry'
_journal_page_first 3831
_journal_page_last 3837
_journal_paper_doi 10.1021/jo0340049
_journal_volume 68
_journal_year 2003
_chemical_formula_sum 'C21 H36 O4'
_chemical_formula_weight 352.51
_space_group_IT_number 2
_symmetry_cell_setting triclinic
_symmetry_Int_Tables_number 2
_symmetry_space_group_name_Hall '-P 1'
_symmetry_space_group_name_H-M 'P -1'
_audit_creation_date 2002-11-14
_audit_creation_method 'by teXsan v1.8'
_cell_angle_alpha 96.27(1)
_cell_angle_beta 95.08(1)
_cell_angle_gamma 92.77(1)
_cell_formula_units_Z 4
_cell_length_a 7.3176(7)
_cell_length_b 12.220(2)
_cell_length_c 21.946(3)
_cell_measurement_reflns_used 25
_cell_measurement_temperature 293
_cell_measurement_theta_max 20.9
_cell_measurement_theta_min 20.1
_cell_volume 1939.7(4)
_computing_cell_refinement 'Enraf-Nonius CAD4'
_computing_data_collection 'Enraf-Nonius CAD4'
_computing_data_reduction 'teXsan (MSC, 1992-1997)'
_computing_publication_material 'teXsan (MSC, 1992-1997)'
_computing_structure_refinement 'teXsan (MSC, 1992-1997)'
_computing_structure_solution SIR92
_diffrn_ambient_temperature 293
_diffrn_measured_fraction_theta_full 1.00
_diffrn_measured_fraction_theta_max 1.00
_diffrn_measurement_device_type CAD-4
_diffrn_measurement_method \w
_diffrn_orient_matrix_UB_11 0.06436
_diffrn_orient_matrix_UB_12 0.06910
_diffrn_orient_matrix_UB_13 -0.00977
_diffrn_orient_matrix_UB_21 -0.04835
_diffrn_orient_matrix_UB_22 -0.01735
_diffrn_orient_matrix_UB_23 -0.04423
_diffrn_orient_matrix_UB_31 -0.11140
_diffrn_orient_matrix_UB_32 0.04154
_diffrn_orient_matrix_UB_33 0.00821
_diffrn_radiation_detector 'scintillation counter'
_diffrn_radiation_monochromator graphite
_diffrn_radiation_source 'X-ray tube'
_diffrn_radiation_type 'Cu K\a'
_diffrn_radiation_wavelength 1.5418
_diffrn_reflns_av_R_equivalents 0.02935
_diffrn_reflns_av_sigmaI/netI 0.080
_diffrn_reflns_limit_h_max 7
_diffrn_reflns_limit_h_min -7
_diffrn_reflns_limit_k_max 12
_diffrn_reflns_limit_k_min -12
_diffrn_reflns_limit_l_max 23
_diffrn_reflns_limit_l_min 0
_diffrn_reflns_number 5018
_diffrn_reflns_reduction_process 'Lp corrections applied'
_diffrn_reflns_theta_full 54.96
_diffrn_reflns_theta_max 54.96
_diffrn_reflns_theta_min 2.04
_diffrn_standards_decay_% 12.67
_diffrn_standards_interval_count 0
_diffrn_standards_number 2
_exptl_absorpt_coefficient_mu 0.646
_exptl_absorpt_correction_type none
_exptl_crystal_colour colorless
_exptl_crystal_density_diffrn 1.207
_exptl_crystal_density_meas ?
_exptl_crystal_description prism
_exptl_crystal_F_000 776.00
_exptl_crystal_size_max 0.26
_exptl_crystal_size_mid 0.20
_exptl_crystal_size_min 0.18
_refine_diff_density_max 0.28
_refine_diff_density_min -0.27
_refine_ls_extinction_method none
_refine_ls_goodness_of_fit_all 1.918
_refine_ls_goodness_of_fit_ref 1.918
_refine_ls_hydrogen_treatment noref
_refine_ls_matrix_type full
_refine_ls_number_constraints 0
_refine_ls_number_parameters 451
_refine_ls_number_reflns 2948
_refine_ls_number_restraints 0
_refine_ls_R_factor_all 0.0705
_refine_ls_R_factor_gt 0.0705
_refine_ls_shift/su_max 0.0029
_refine_ls_shift/su_mean 0.0004
_refine_ls_structure_factor_coef F
_refine_ls_weighting_details 'w = 1/[\s^2^(Fo) + 0.00194|Fo|^2^]'
_refine_ls_weighting_scheme sigma
_refine_ls_wR_factor_all 0.1114
_refine_ls_wR_factor_ref 0.1114
_reflns_number_gt 2948
_reflns_number_total 4866
_reflns_threshold_expression I>2.00\s(I)
_cod_data_source_file jo0340049si20030213_095327_2.cif
_cod_data_source_block C21O4H36
_cod_depositor_comments
;
 Adding the '_geom_hbond_atom_site_label_A' data item. Values of the
 data item were determined from the geometry of the molecule.

 Antanas Vaitkus,
 2017-03-06

The following automatic conversions were performed:
data name '_geom_bond_atom_site_label_D' replaced with
'_geom_hbond_atom_site_label_D' as specified in the replacement file
'/home/antanas/src/cod-tools/trunk/data/replacement-values/replacement_tags.lst'.

data
name '_geom_bond_atom_site_label_H' replaced with
'_geom_hbond_atom_site_label_H' as specified in the replacement file
'/home/antanas/src/cod-tools/trunk/data/replacement-values/replacement_tags.lst'.

data
name '_geom_bond_distance_DH' replaced with '_geom_hbond_distance_DH'
as specified in the replacement file
'/home/antanas/src/cod-tools/trunk/data/replacement-values/replacement_tags.lst'.

data
name '_geom_contact_distance_HA' replaced with
'_geom_hbond_distance_HA' as specified in the replacement file
'/home/antanas/src/cod-tools/trunk/data/replacement-values/replacement_tags.lst'.

data
name '_geom_contact_distance_DA' replaced with
'_geom_hbond_distance_DA' as specified in the replacement file
'/home/antanas/src/cod-tools/trunk/data/replacement-values/replacement_tags.lst'.

data
name '_geom_angle_DHA' replaced with '_geom_hbond_angle_DHA' as
specified in the replacement file
'/home/antanas/src/cod-tools/trunk/data/replacement-values/replacement_tags.lst'.

data
name '_geom_contact_site_symmetry_A' replaced with
'_geom_hbond_site_symmetry_A' as specified in the replacement file
'/home/antanas/src/cod-tools/trunk/data/replacement-values/replacement_tags.lst'.

Automatic conversion script
Id: cif_correct_tags 5005 2017-03-03 11:38:54Z antanas 
;
_cod_original_sg_symbol_H-M 'P -1       '
_cod_original_formula_sum 'C21 H36 O4 '
_cod_database_code 4022393

loop_
_symmetry_equiv_pos_as_xyz
'   +x,   +y,   +z'
'   -x,   -y,   -z'

loop_
_atom_site_label
_atom_site_fract_x
_atom_site_fract_y
_atom_site_fract_z
_atom_site_U_iso_or_equiv
_atom_site_occupancy
_atom_site_adp_type
_atom_site_calc_flag
O(1) 0.7630(6) 0.0093(3) 0.5443(2) 0.054(1) 1.000 Uani d
O(2) 0.5834(6) 0.1808(3) 0.5286(2) 0.066(1) 1.000 Uani d
O(3) 1.0478(6) 0.0331(3) 0.9205(2) 0.056(1) 1.000 Uani d
O(4) 1.1613(5) 0.1957(3) 0.8875(2) 0.048(1) 1.000 Uani d
O(5) 1.4309(6) -0.3641(3) 0.5451(2) 0.061(1) 1.000 Uani d
O(6) 1.7284(6) -0.2164(3) 0.5547(2) 0.061(1) 1.000 Uani d
O(7) 1.1161(6) -0.3404(4) 0.8977(2) 0.073(2) 1.000 Uani d
O(8) 1.4173(6) -0.3948(3) 0.9001(2) 0.056(1) 1.000 Uani d
C(1) 0.9919(7) 0.1029(4) 0.6247(2) 0.039(2) 1.000 Uani d
C(1') 1.0787(8) -0.0085(5) 0.6232(2) 0.048(2) 1.000 Uani d
C(2) 0.7861(8) 0.0870(4) 0.5987(2) 0.041(2) 1.000 Uani d
C(3) 0.6552(7) 0.0505(5) 0.6441(2) 0.045(2) 1.000 Uani d
C(4) 0.6912(7) 0.1156(5) 0.7077(2) 0.041(2) 1.000 Uani d
C(5) 0.8891(7) 0.1134(4) 0.7333(2) 0.034(1) 1.000 Uani d
C(6') 0.8441(8) 0.2617(4) 0.8234(2) 0.044(2) 1.000 Uani d
C(6) 0.9191(7) 0.1500(4) 0.8048(2) 0.036(1) 1.000 Uani d
C(7) 1.1251(8) 0.1501(4) 0.8245(2) 0.043(2) 1.000 Uani d
C(8) 1.2485(7) 0.2134(5) 0.7877(3) 0.051(2) 1.000 Uani d
C(9) 1.2158(8) 0.1669(5) 0.7194(2) 0.050(2) 1.000 Uani d
C(10') 0.9817(8) 0.2940(5) 0.6905(2) 0.045(2) 1.000 Uani d
C(10) 1.0165(7) 0.1714(4) 0.6922(2) 0.037(2) 1.000 Uani d
C(11) 1.0717(8) 0.1693(5) 0.5756(2) 0.051(2) 1.000 Uani d
C(12) 0.9137(9) 0.2301(5) 0.5445(3) 0.060(2) 1.000 Uani d
C(13) 0.7413(8) 0.1947(5) 0.5726(2) 0.049(2) 1.000 Uani d
C(14) 0.8191(8) 0.0613(5) 0.8366(2) 0.051(2) 1.000 Uani d
C(15) 0.8652(9) 0.0644(5) 0.9066(3) 0.060(2) 1.000 Uani d
C(16) 1.1864(9) 0.1213(5) 0.9320(2) 0.051(2) 1.000 Uani d
C(17) 1.173(1) 0.1881(6) 0.9936(3) 0.071(2) 1.000 Uani d
C(18) 1.364(1) 0.0664(6) 0.9298(3) 0.079(2) 1.000 Uani d
C(19) 1.5293(8) -0.4338(4) 0.6412(3) 0.046(2) 1.000 Uani d
C(19') 1.358(1) -0.5106(5) 0.6246(3) 0.073(2) 1.000 Uani d
C(20) 1.5131(8) -0.3294(5) 0.6070(2) 0.045(2) 1.000 Uani d
C(21) 1.3998(8) -0.2426(5) 0.6366(3) 0.053(2) 1.000 Uani d
C(22) 1.4437(9) -0.2172(5) 0.7049(3) 0.053(2) 1.000 Uani d
C(23) 1.4325(7) -0.3224(4) 0.7364(2) 0.039(2) 1.000 Uani d
C(24) 1.4216(8) -0.3003(4) 0.8081(2) 0.043(2) 1.000 Uani d
C(24') 1.585(1) -0.2269(5) 0.8422(3) 0.068(2) 1.000 Uani d
C(25) 1.4081(8) -0.4114(5) 0.8340(2) 0.049(2) 1.000 Uani d
C(26) 1.5546(9) -0.4883(5) 0.8160(3) 0.061(2) 1.000 Uani d
C(27) 1.5463(9) -0.5099(5) 0.7460(3) 0.061(2) 1.000 Uani d
C(28) 1.5742(8) -0.4046(4) 0.7142(2) 0.043(2) 1.000 Uani d
C(28') 1.7732(8) -0.3594(6) 0.7322(3) 0.062(2) 1.000 Uani d
C(29) 1.691(1) -0.4888(5) 0.6109(3) 0.062(2) 1.000 Uani d
C(30) 1.8054(9) -0.3994(6) 0.5856(3) 0.069(2) 1.000 Uani d
C(31) 1.7111(8) -0.2916(5) 0.5997(2) 0.049(2) 1.000 Uani d
C(32) 1.246(1) -0.2396(5) 0.8202(3) 0.063(2) 1.000 Uani d
C(33) 1.181(1) -0.2359(5) 0.8842(3) 0.071(2) 1.000 Uani d
C(34) 1.249(1) -0.4032(5) 0.9267(3) 0.062(2) 1.000 Uani d
C(35) 1.297(1) -0.3609(6) 0.9943(3) 0.087(3) 1.000 Uani d
C(36) 1.165(1) -0.5193(6) 0.9192(4) 0.102(3) 1.000 Uani d
H(1) 0.7600 -0.0595 0.5573 0.074 1.000 Uiso c
H(2) 0.5758 0.1054 0.5185 0.157 1.000 Uiso c
H(3) 1.0324 -0.0488 0.6538 0.057 1.000 Uiso c
H(4) 1.2084 0.0029 0.6312 0.057 1.000 Uiso c
H(5) 1.0494 -0.0490 0.5838 0.057 1.000 Uiso c
H(6) 0.5328 0.0602 0.6283 0.053 1.000 Uiso c
H(7) 0.6694 -0.0254 0.6481 0.053 1.000 Uiso c
H(8) 0.6627 0.1899 0.7048 0.049 1.000 Uiso c
H(9) 0.6146 0.0844 0.7349 0.049 1.000 Uiso c
H(10) 0.9165 0.0379 0.7283 0.040 1.000 Uiso c
H(11) 0.8632 0.2786 0.8668 0.053 1.000 Uiso c
H(12) 0.7163 0.2592 0.8107 0.053 1.000 Uiso c
H(13) 0.9061 0.3168 0.8042 0.053 1.000 Uiso c
H(14) 1.1590 0.0758 0.8213 0.052 1.000 Uiso c
H(15) 1.3732 0.2065 0.8021 0.061 1.000 Uiso c
H(16) 1.2219 0.2891 0.7922 0.061 1.000 Uiso c
H(17) 1.2475 0.0922 0.7155 0.060 1.000 Uiso c
H(18) 1.2929 0.2085 0.6967 0.060 1.000 Uiso c
H(19) 1.0017 0.3313 0.7311 0.054 1.000 Uiso c
H(20) 0.8585 0.3011 0.6745 0.054 1.000 Uiso c
H(21) 1.0635 0.3254 0.6650 0.054 1.000 Uiso c
H(22) 1.1654 0.2214 0.5948 0.061 1.000 Uiso c
H(23) 1.1215 0.1204 0.5455 0.061 1.000 Uiso c
H(24) 0.9375 0.3077 0.5526 0.072 1.000 Uiso c
H(25) 0.9008 0.2094 0.5012 0.072 1.000 Uiso c
H(26) 0.7197 0.2486 0.6053 0.059 1.000 Uiso c
H(27) 0.6908 0.0692 0.8293 0.061 1.000 Uiso c
H(28) 0.8485 -0.0088 0.8181 0.061 1.000 Uiso c
H(29) 0.8538 0.1371 0.9256 0.072 1.000 Uiso c
H(30) 0.7817 0.0149 0.9222 0.072 1.000 Uiso c
H(31) 1.0543 0.2152 0.9948 0.086 1.000 Uiso c
H(32) 1.2628 0.2482 0.9989 0.086 1.000 Uiso c
H(33) 1.1953 0.1426 1.0256 0.086 1.000 Uiso c
H(34) 1.4637 0.1205 0.9380 0.095 1.000 Uiso c
H(35) 1.3694 0.0275 0.8902 0.095 1.000 Uiso c
H(36) 1.3731 0.0161 0.9600 0.095 1.000 Uiso c
H(37) 1.4301 -0.2970 0.5292 0.149 1.000 Uiso c
H(38) 1.6701 -0.2548 0.5226 0.073 1.000 Uiso c
H(39) 1.3675 -0.5729 0.6468 0.087 1.000 Uiso c
H(40) 1.2527 -0.4726 0.6349 0.087 1.000 Uiso c
H(41) 1.3466 -0.5343 0.5817 0.087 1.000 Uiso c
H(42) 1.2740 -0.2673 0.6287 0.063 1.000 Uiso c
H(43) 1.4200 -0.1767 0.6183 0.063 1.000 Uiso c
H(44) 1.3582 -0.1680 0.7207 0.064 1.000 Uiso c
H(45) 1.5645 -0.1837 0.7132 0.064 1.000 Uiso c
H(46) 1.3164 -0.3575 0.7209 0.047 1.000 Uiso c
H(47) 1.5678 -0.2143 0.8847 0.082 1.000 Uiso c
H(48) 1.5914 -0.1583 0.8256 0.082 1.000 Uiso c
H(49) 1.6958 -0.2627 0.8372 0.082 1.000 Uiso c
H(50) 1.2918 -0.4469 0.8191 0.058 1.000 Uiso c
H(51) 1.5347 -0.5561 0.8326 0.074 1.000 Uiso c
H(52) 1.6720 -0.4556 0.8318 0.074 1.000 Uiso c
H(53) 1.4294 -0.5444 0.7310 0.073 1.000 Uiso c
H(54) 1.6396 -0.5581 0.7356 0.073 1.000 Uiso c
H(55) 1.7941 -0.3452 0.7757 0.074 1.000 Uiso c
H(56) 1.7938 -0.2929 0.7144 0.074 1.000 Uiso c
H(57) 1.8550 -0.4121 0.7175 0.074 1.000 Uiso c
H(58) 1.7652 -0.5219 0.6408 0.075 1.000 Uiso c
H(59) 1.6448 -0.5434 0.5784 0.075 1.000 Uiso c
H(60) 1.9272 -0.3935 0.6052 0.083 1.000 Uiso c
H(61) 1.8086 -0.4162 0.5425 0.083 1.000 Uiso c
H(62) 1.7646 -0.2563 0.6383 0.059 1.000 Uiso c
H(63) 1.1495 -0.2744 0.7919 0.076 1.000 Uiso c
H(64) 1.2677 -0.1656 0.8120 0.076 1.000 Uiso c
H(65) 1.0845 -0.1869 0.8870 0.085 1.000 Uiso c
H(66) 1.2809 -0.2094 0.9137 0.085 1.000 Uiso c
H(67) 1.1886 -0.3628 1.0153 0.104 1.000 Uiso c
H(68) 1.3475 -0.2872 0.9978 0.104 1.000 Uiso c
H(69) 1.3837 -0.4062 1.0121 0.104 1.000 Uiso c
H(70) 1.0521 -0.5206 0.9372 0.122 1.000 Uiso c
H(71) 1.1445 -0.5453 0.8766 0.122 1.000 Uiso c
H(72) 1.2472 -0.5653 0.9390 0.122 1.000 Uiso c

loop_
_atom_site_aniso_label
_atom_site_aniso_U_11
_atom_site_aniso_U_22
_atom_site_aniso_U_33
_atom_site_aniso_U_12
_atom_site_aniso_U_13
_atom_site_aniso_U_23
O(1) 0.077(3) 0.048(2) 0.034(2) 0.005(2) -0.001(2) 0.000(2)
O(2) 0.075(3) 0.069(3) 0.051(2) 0.005(2) -0.023(2) 0.012(2)
O(3) 0.071(3) 0.050(2) 0.050(2) -0.002(2) 0.004(2) 0.017(2)
O(4) 0.072(3) 0.045(2) 0.026(2) 0.002(2) -0.006(2) 0.006(2)
O(5) 0.083(3) 0.059(3) 0.037(2) -0.001(2) -0.010(2) 0.005(2)
O(6) 0.079(3) 0.055(3) 0.048(2) -0.009(2) 0.001(2) 0.018(2)
O(7) 0.069(3) 0.073(3) 0.079(3) -0.004(3) 0.027(2) 0.008(3)
O(8) 0.065(3) 0.059(3) 0.048(2) -0.004(2) 0.019(2) 0.011(2)
C(1) 0.039(3) 0.043(3) 0.035(3) 0.001(3) 0.012(2) 0.003(2)
C(1') 0.045(4) 0.057(4) 0.041(3) 0.012(3) 0.013(3) -0.003(3)
C(2) 0.053(4) 0.038(3) 0.032(3) 0.007(3) 0.007(3) -0.002(3)
C(3) 0.037(3) 0.055(4) 0.042(3) -0.002(3) 0.008(3) 0.003(3)
C(4) 0.037(3) 0.052(3) 0.034(3) 0.002(3) 0.009(2) 0.007(3)
C(5) 0.036(3) 0.033(3) 0.032(3) 0.002(2) 0.004(2) 0.002(2)
C(6') 0.046(3) 0.042(3) 0.045(3) 0.005(3) 0.015(3) -0.002(3)
C(6) 0.039(3) 0.035(3) 0.034(3) -0.001(3) 0.002(2) 0.005(2)
C(7) 0.048(4) 0.045(3) 0.035(3) 0.002(3) 0.002(3) -0.004(3)
C(8) 0.027(3) 0.082(4) 0.045(3) -0.007(3) 0.002(3) 0.020(3)
C(9) 0.049(4) 0.061(4) 0.039(3) -0.002(3) 0.007(3) 0.009(3)
C(10') 0.057(4) 0.048(3) 0.027(3) -0.005(3) 0.001(3) 0.003(3)
C(10) 0.039(3) 0.038(3) 0.035(3) -0.004(3) 0.007(2) 0.001(2)
C(11) 0.065(4) 0.051(4) 0.038(3) 0.002(3) 0.018(3) 0.004(3)
C(12) 0.085(5) 0.051(4) 0.048(3) 0.005(3) 0.010(3) 0.020(3)
C(13) 0.059(4) 0.054(4) 0.032(3) 0.003(3) -0.008(3) 0.007(3)
C(14) 0.054(4) 0.060(4) 0.040(3) -0.007(3) 0.006(3) 0.012(3)
C(15) 0.061(4) 0.076(4) 0.048(3) 0.001(3) 0.006(3) 0.030(3)
C(16) 0.071(4) 0.046(4) 0.034(3) 0.002(3) -0.003(3) 0.005(3)
C(17) 0.104(6) 0.072(5) 0.034(3) 0.006(4) -0.011(3) 0.002(3)
C(18) 0.079(5) 0.080(5) 0.076(5) 0.018(4) -0.018(4) 0.014(4)
C(19) 0.055(4) 0.035(3) 0.050(3) -0.004(3) 0.005(3) 0.009(3)
C(19') 0.106(6) 0.057(4) 0.053(4) -0.021(4) 0.013(4) 0.005(3)
C(20) 0.047(4) 0.048(3) 0.038(3) -0.008(3) 0.000(3) 0.007(3)
C(21) 0.056(4) 0.049(4) 0.056(4) 0.008(3) -0.002(3) 0.022(3)
C(22) 0.063(4) 0.047(4) 0.053(3) 0.008(3) 0.014(3) 0.016(3)
C(23) 0.030(3) 0.047(3) 0.041(3) -0.008(3) 0.002(2) 0.005(3)
C(24) 0.045(3) 0.039(3) 0.045(3) -0.004(3) 0.012(3) -0.001(3)
C(24') 0.090(5) 0.058(4) 0.053(4) -0.024(4) 0.010(4) -0.001(3)
C(25) 0.059(4) 0.047(3) 0.043(3) 0.000(3) 0.015(3) 0.011(3)
C(26) 0.084(5) 0.052(4) 0.060(4) 0.023(3) 0.030(3) 0.027(3)
C(27) 0.084(5) 0.050(4) 0.058(4) 0.022(3) 0.027(3) 0.017(3)
C(28) 0.043(3) 0.042(3) 0.047(3) 0.008(3) 0.004(3) 0.009(3)
C(28') 0.051(4) 0.091(5) 0.047(4) 0.014(4) -0.002(3) 0.021(3)
C(29) 0.091(5) 0.052(4) 0.053(4) 0.024(3) 0.024(3) 0.020(3)
C(30) 0.072(5) 0.081(5) 0.061(4) 0.024(4) 0.025(3) 0.020(3)
C(31) 0.058(4) 0.053(4) 0.038(3) 0.000(3) 0.000(3) 0.017(3)
C(32) 0.085(5) 0.050(4) 0.058(4) 0.006(3) 0.021(4) 0.009(3)
C(33) 0.080(5) 0.060(4) 0.079(5) 0.016(4) 0.032(4) 0.007(4)
C(34) 0.076(5) 0.049(4) 0.062(4) -0.004(3) 0.023(4) 0.004(3)
C(35) 0.122(6) 0.086(5) 0.055(4) -0.008(5) 0.034(4) 0.004(4)
C(36) 0.133(7) 0.074(5) 0.101(6) -0.032(5) 0.059(5) 0.001(4)

loop_
_atom_type_symbol
_atom_type_oxidation_number
_atom_type_number_in_cell
_atom_type_scat_dispersion_real
_atom_type_scat_dispersion_imag
_atom_type_scat_source
C 0 84 0.017 0.009
;International Tables for Crystallography
(1992, Vol. C, Tables 4.2.6.8 and 6.1.1.1)
;
O 0 16 0.047 0.032
;International Tables for Crystallography
(1992, Vol. C, Tables 4.2.6.8 and 6.1.1.1)
;
H 0 144 0.000 0.000
;International Tables for Crystallography
(1992, Vol. C, Table 6.1.1.2)
;

loop_
_geom_angle_atom_site_label_1
_geom_angle_atom_site_label_2
_geom_angle_atom_site_label_3
_geom_angle
_geom_angle_publ_flag
C(2) O(1) H(1) 106.6 no
C(13) O(2) H(2) 101.1 no
C(15) O(3) C(16) 115.8(5) yes
C(7) O(4) C(16) 117.5(4) yes
C(20) O(5) H(37) 100.3 no
C(31) O(6) H(38) 100.3 no
C(33) O(7) C(34) 115.6(5) yes
C(25) O(8) C(34) 116.7(5) yes
C(1') C(1) C(2) 110.3(4) yes
C(1') C(1) C(10) 112.6(4) yes
C(1') C(1) C(11) 109.2(4) yes
C(2) C(1) C(10) 111.7(4) yes
C(2) C(1) C(11) 100.6(4) yes
C(10) C(1) C(11) 111.9(4) yes
C(1) C(1') H(3) 109.5 no
C(1) C(1') H(4) 109.5 no
C(1) C(1') H(5) 109.5 no
H(3) C(1') H(4) 109.5 no
H(3) C(1') H(5) 109.5 no
H(4) C(1') H(5) 109.5 no
O(1) C(2) C(1) 110.9(4) yes
O(1) C(2) C(3) 108.4(4) yes
O(1) C(2) C(13) 101.7(4) yes
C(1) C(2) C(3) 114.7(4) yes
C(1) C(2) C(13) 105.4(4) yes
C(3) C(2) C(13) 114.8(5) yes
C(2) C(3) C(4) 112.8(4) yes
C(2) C(3) H(6) 108.6 no
C(2) C(3) H(7) 108.6 no
C(4) C(3) H(6) 108.6 no
C(4) C(3) H(7) 108.6 no
H(6) C(3) H(7) 109.5 no
C(3) C(4) C(5) 111.8(4) yes
C(3) C(4) H(8) 108.9 no
C(3) C(4) H(9) 108.9 no
C(5) C(4) H(8) 108.9 no
C(5) C(4) H(9) 108.9 no
H(8) C(4) H(9) 109.5 no
C(4) C(5) C(6) 112.8(4) yes
C(4) C(5) C(10) 109.9(4) yes
C(4) C(5) H(10) 105.3 no
C(6) C(5) C(10) 117.0(4) yes
C(6) C(5) H(10) 105.3 no
C(10) C(5) H(10) 105.3 no
C(6) C(6') H(11) 109.5 no
C(6) C(6') H(12) 109.5 no
C(6) C(6') H(13) 109.5 no
H(11) C(6') H(12) 109.5 no
H(11) C(6') H(13) 109.5 no
H(12) C(6') H(13) 109.5 no
C(5) C(6) C(6') 113.1(4) yes
C(5) C(6) C(7) 107.8(4) yes
C(5) C(6) C(14) 107.2(4) yes
C(6') C(6) C(7) 111.3(4) yes
C(6') C(6) C(14) 109.1(4) yes
C(7) C(6) C(14) 108.2(4) yes
O(4) C(7) C(6) 109.6(4) yes
O(4) C(7) C(8) 107.3(4) yes
O(4) C(7) H(14) 108.0 no
C(6) C(7) C(8) 115.6(5) yes
C(6) C(7) H(14) 108.0 no
C(8) C(7) H(14) 108.0 no
C(7) C(8) C(9) 109.4(5) yes
C(7) C(8) H(15) 109.5 no
C(7) C(8) H(16) 109.5 no
C(9) C(8) H(15) 109.5 no
C(9) C(8) H(16) 109.5 no
H(15) C(8) H(16) 109.5 no
C(8) C(9) C(10) 113.6(5) yes
C(8) C(9) H(17) 108.4 no
C(8) C(9) H(18) 108.4 no
C(10) C(9) H(17) 108.4 no
C(10) C(9) H(18) 108.4 no
H(17) C(9) H(18) 109.5 no
C(10) C(10') H(19) 109.5 no
C(10) C(10') H(20) 109.5 no
C(10) C(10') H(21) 109.5 no
H(19) C(10') H(20) 109.5 no
H(19) C(10') H(21) 109.5 no
H(20) C(10') H(21) 109.5 no
C(1) C(10) C(5) 107.7(4) yes
C(1) C(10) C(9) 108.9(4) yes
C(1) C(10) C(10') 112.5(4) yes
C(5) C(10) C(9) 108.3(4) yes
C(5) C(10) C(10') 113.0(4) yes
C(9) C(10) C(10') 106.3(4) yes
C(1) C(11) C(12) 108.4(5) yes
C(1) C(11) H(22) 109.7 no
C(1) C(11) H(23) 109.7 no
C(12) C(11) H(22) 109.7 no
C(12) C(11) H(23) 109.7 no
H(22) C(11) H(23) 109.5 no
C(11) C(12) C(13) 105.8(5) yes
C(11) C(12) H(24) 110.4 no
C(11) C(12) H(25) 110.4 no
C(13) C(12) H(24) 110.4 no
C(13) C(12) H(25) 110.4 no
H(24) C(12) H(25) 109.5 no
O(2) C(13) C(2) 112.0(4) yes
O(2) C(13) C(12) 112.3(5) yes
O(2) C(13) H(26) 109.2 no
C(2) C(13) C(12) 104.9(5) yes
C(2) C(13) H(26) 109.2 no
C(12) C(13) H(26) 109.2 no
C(6) C(14) C(15) 116.6(5) yes
C(6) C(14) H(27) 107.7 no
C(6) C(14) H(28) 107.7 no
C(15) C(14) H(27) 107.7 no
C(15) C(14) H(28) 107.7 no
H(27) C(14) H(28) 109.5 no
O(3) C(15) C(14) 110.8(5) yes
O(3) C(15) H(29) 109.1 no
O(3) C(15) H(30) 109.1 no
C(14) C(15) H(29) 109.1 no
C(14) C(15) H(30) 109.1 no
H(29) C(15) H(30) 109.5 no
O(3) C(16) O(4) 110.1(4) yes
O(3) C(16) C(17) 111.4(5) yes
O(3) C(16) C(18) 104.9(5) yes
O(4) C(16) C(17) 105.8(5) yes
O(4) C(16) C(18) 112.9(5) yes
C(17) C(16) C(18) 111.9(5) yes
C(16) C(17) H(31) 109.5 no
C(16) C(17) H(32) 109.5 no
C(16) C(17) H(33) 109.5 no
H(31) C(17) H(32) 109.5 no
H(31) C(17) H(33) 109.5 no
H(32) C(17) H(33) 109.5 no
C(16) C(18) H(34) 109.5 no
C(16) C(18) H(35) 109.5 no
C(16) C(18) H(36) 109.5 no
H(34) C(18) H(35) 109.5 no
H(34) C(18) H(36) 109.5 no
H(35) C(18) H(36) 109.5 no
C(19') C(19) C(20) 110.2(5) yes
C(19') C(19) C(28) 112.4(5) yes
C(19') C(19) C(29) 108.0(5) yes
C(20) C(19) C(28) 112.7(4) yes
C(20) C(19) C(29) 101.1(4) yes
C(28) C(19) C(29) 111.9(5) yes
C(19) C(19') H(39) 109.5 no
C(19) C(19') H(40) 109.5 no
C(19) C(19') H(41) 109.5 no
H(39) C(19') H(40) 109.5 no
H(39) C(19') H(41) 109.5 no
H(40) C(19') H(41) 109.5 no
O(5) C(20) C(19) 107.8(4) yes
O(5) C(20) C(21) 108.7(5) yes
O(5) C(20) C(31) 105.3(4) yes
C(19) C(20) C(21) 114.5(5) yes
C(19) C(20) C(31) 104.8(5) yes
C(21) C(20) C(31) 115.2(5) yes
C(20) C(21) C(22) 114.3(5) yes
C(20) C(21) H(42) 108.3 no
C(20) C(21) H(43) 108.3 no
C(22) C(21) H(42) 108.3 no
C(22) C(21) H(43) 108.3 no
H(42) C(21) H(43) 109.5 no
C(21) C(22) C(23) 110.8(5) yes
C(21) C(22) H(44) 109.2 no
C(21) C(22) H(45) 109.2 no
C(23) C(22) H(44) 109.1 no
C(23) C(22) H(45) 109.1 no
H(44) C(22) H(45) 109.5 no
C(22) C(23) C(24) 113.5(4) yes
C(22) C(23) C(28) 111.5(4) yes
C(22) C(23) H(46) 104.5 no
C(24) C(23) C(28) 116.8(4) yes
C(24) C(23) H(46) 104.5 no
C(28) C(23) H(46) 104.5 no
C(23) C(24) C(24') 113.6(5) yes
C(23) C(24) C(25) 108.5(4) yes
C(23) C(24) C(32) 108.8(5) yes
C(24') C(24) C(25) 110.5(5) yes
C(24') C(24) C(32) 106.7(5) yes
C(25) C(24) C(32) 108.5(5) yes
C(24) C(24') H(47) 109.5 no
C(24) C(24') H(48) 109.5 no
C(24) C(24') H(49) 109.5 no
H(47) C(24') H(48) 109.5 no
H(47) C(24') H(49) 109.5 no
H(48) C(24') H(49) 109.5 no
O(8) C(25) C(24) 110.2(4) yes
O(8) C(25) C(26) 108.2(5) yes
O(8) C(25) H(50) 108.0 no
C(24) C(25) C(26) 114.4(5) yes
C(24) C(25) H(50) 108.0 no
C(26) C(25) H(50) 108.0 no
C(25) C(26) C(27) 109.6(5) yes
C(25) C(26) H(51) 109.4 no
C(25) C(26) H(52) 109.4 no
C(27) C(26) H(51) 109.4 no
C(27) C(26) H(52) 109.4 no
H(51) C(26) H(52) 109.5 no
C(26) C(27) C(28) 113.7(5) yes
C(26) C(27) H(53) 108.4 no
C(26) C(27) H(54) 108.4 no
C(28) C(27) H(53) 108.4 no
C(28) C(27) H(54) 108.4 no
H(53) C(27) H(54) 109.5 no
C(19) C(28) C(23) 107.3(4) yes
C(19) C(28) C(27) 109.4(4) yes
C(19) C(28) C(28') 112.6(5) yes
C(23) C(28) C(27) 107.7(5) yes
C(23) C(28) C(28') 112.4(5) yes
C(27) C(28) C(28') 107.3(5) yes
C(28) C(28') H(55) 109.5 no
C(28) C(28') H(56) 109.5 no
C(28) C(28') H(57) 109.5 no
H(55) C(28') H(56) 109.5 no
H(55) C(28') H(57) 109.5 no
H(56) C(28') H(57) 109.5 no
C(19) C(29) C(30) 108.1(5) yes
C(19) C(29) H(58) 109.8 no
C(19) C(29) H(59) 109.8 no
C(30) C(29) H(58) 109.8 no
C(30) C(29) H(59) 109.8 no
H(58) C(29) H(59) 109.5 no
C(29) C(30) C(31) 106.5(5) yes
C(29) C(30) H(60) 110.2 no
C(29) C(30) H(61) 110.2 no
C(31) C(30) H(60) 110.2 no
C(31) C(30) H(61) 110.2 no
H(60) C(30) H(61) 109.5 no
O(6) C(31) C(20) 114.1(5) yes
O(6) C(31) C(30) 114.0(5) yes
O(6) C(31) H(62) 108.2 no
C(20) C(31) C(30) 103.8(5) yes
C(20) C(31) H(62) 108.2 no
C(30) C(31) H(62) 108.2 no
C(24) C(32) C(33) 117.8(5) yes
C(24) C(32) H(63) 107.4 no
C(24) C(32) H(64) 107.4 no
C(33) C(32) H(63) 107.3 no
C(33) C(32) H(64) 107.4 no
H(63) C(32) H(64) 109.5 no
O(7) C(33) C(32) 112.5(5) yes
O(7) C(33) H(65) 108.7 no
O(7) C(33) H(66) 108.7 no
C(32) C(33) H(65) 108.7 no
C(32) C(33) H(66) 108.7 no
H(65) C(33) H(66) 109.5 no
O(7) C(34) O(8) 110.8(5) yes
O(7) C(34) C(35) 112.3(6) yes
O(7) C(34) C(36) 105.5(6) yes
O(8) C(34) C(35) 104.5(5) yes
O(8) C(34) C(36) 112.6(6) yes
C(35) C(34) C(36) 111.2(6) yes
C(34) C(35) H(67) 109.5 no
C(34) C(35) H(68) 109.5 no
C(34) C(35) H(69) 109.5 no
H(67) C(35) H(68) 109.5 no
H(67) C(35) H(69) 109.5 no
H(68) C(35) H(69) 109.5 no
C(34) C(36) H(70) 109.5 no
C(34) C(36) H(71) 109.5 no
C(34) C(36) H(72) 109.5 no
H(70) C(36) H(71) 109.5 no
H(70) C(36) H(72) 109.5 no
H(71) C(36) H(72) 109.5 no

loop_
_geom_bond_atom_site_label_1
_geom_bond_atom_site_label_2
_geom_bond_distance
_geom_bond_publ_flag
O(1) C(2) 1.433(6) yes
O(1) H(1) 0.92 no
O(2) C(13) 1.429(7) yes
O(2) H(2) 0.92 no
O(3) C(15) 1.424(7) yes
O(3) C(16) 1.430(7) yes
O(4) C(7) 1.430(6) yes
O(4) C(16) 1.412(7) yes
O(5) C(20) 1.446(6) yes
O(5) H(37) 0.93 no
O(6) C(31) 1.430(7) yes
O(6) H(38) 0.87 no
O(7) C(33) 1.411(8) yes
O(7) C(34) 1.416(8) yes
O(8) C(25) 1.439(6) yes
O(8) C(34) 1.414(7) yes
C(1) C(1') 1.529(8) yes
C(1) C(2) 1.558(7) yes
C(1) C(10) 1.611(7) yes
C(1) C(11) 1.555(7) yes
C(1') H(3) 0.95 no
C(1') H(4) 0.95 no
C(1') H(5) 0.95 no
C(2) C(3) 1.528(7) yes
C(2) C(13) 1.531(8) yes
C(3) C(4) 1.524(7) yes
C(3) H(6) 0.95 no
C(3) H(7) 0.95 no
C(4) C(5) 1.508(7) yes
C(4) H(8) 0.95 no
C(4) H(9) 0.95 no
C(5) C(6) 1.577(7) yes
C(5) C(10) 1.553(7) yes
C(5) H(10) 0.95 no
C(6') C(6) 1.523(7) yes
C(6') H(11) 0.95 no
C(6') H(12) 0.95 no
C(6') H(13) 0.95 no
C(6) C(7) 1.531(7) yes
C(6) C(14) 1.542(7) yes
C(7) C(8) 1.505(8) yes
C(7) H(14) 0.95 no
C(8) C(9) 1.536(8) yes
C(8) H(15) 0.95 no
C(8) H(16) 0.95 no
C(9) C(10) 1.532(8) yes
C(9) H(17) 0.95 no
C(9) H(18) 0.95 no
C(10') C(10) 1.535(7) yes
C(10') H(19) 0.95 no
C(10') H(20) 0.95 no
C(10') H(21) 0.95 no
C(11) C(12) 1.552(9) yes
C(11) H(22) 0.95 no
C(11) H(23) 0.95 no
C(12) C(13) 1.518(9) yes
C(12) H(24) 0.95 no
C(12) H(25) 0.95 no
C(13) H(26) 0.95 no
C(14) C(15) 1.539(8) yes
C(14) H(27) 0.95 no
C(14) H(28) 0.95 no
C(15) H(29) 0.95 no
C(15) H(30) 0.95 no
C(16) C(17) 1.512(8) yes
C(16) C(18) 1.496(9) yes
C(17) H(31) 0.95 no
C(17) H(32) 0.95 no
C(17) H(33) 0.95 no
C(18) H(34) 0.95 no
C(18) H(35) 0.95 no
C(18) H(36) 0.95 no
C(19) C(19') 1.522(8) yes
C(19) C(20) 1.553(8) yes
C(19) C(28) 1.603(7) yes
C(19) C(29) 1.555(9) yes
C(19') H(39) 0.95 no
C(19') H(40) 0.95 no
C(19') H(41) 0.95 no
C(20) C(21) 1.505(8) yes
C(20) C(31) 1.527(8) yes
C(21) C(22) 1.500(8) yes
C(21) H(42) 0.95 no
C(21) H(43) 0.95 no
C(22) C(23) 1.527(8) yes
C(22) H(44) 0.95 no
C(22) H(45) 0.95 no
C(23) C(24) 1.576(7) yes
C(23) C(28) 1.551(8) yes
C(23) H(46) 0.95 no
C(24) C(24') 1.544(8) yes
C(24) C(25) 1.531(8) yes
C(24) C(32) 1.542(9) yes
C(24') H(47) 0.95 no
C(24') H(48) 0.95 no
C(24') H(49) 0.95 no
C(25) C(26) 1.510(8) yes
C(25) H(50) 0.95 no
C(26) C(27) 1.526(8) yes
C(26) H(51) 0.95 no
C(26) H(52) 0.95 no
C(27) C(28) 1.544(8) yes
C(27) H(53) 0.95 no
C(27) H(54) 0.95 no
C(28) C(28') 1.534(8) yes
C(28') H(55) 0.95 no
C(28') H(56) 0.95 no
C(28') H(57) 0.95 no
C(29) C(30) 1.524(9) yes
C(29) H(58) 0.95 no
C(29) H(59) 0.95 no
C(30) C(31) 1.531(9) yes
C(30) H(60) 0.95 no
C(30) H(61) 0.95 no
C(31) H(62) 0.95 no
C(32) C(33) 1.521(9) yes
C(32) H(63) 0.95 no
C(32) H(64) 0.95 no
C(33) H(65) 0.95 no
C(33) H(66) 0.95 no
C(34) C(35) 1.521(9) yes
C(34) C(36) 1.503(9) yes
C(35) H(67) 0.95 no
C(35) H(68) 0.95 no
C(35) H(69) 0.95 no
C(36) H(70) 0.95 no
C(36) H(71) 0.95 no
C(36) H(72) 0.95 no

loop_
_geom_contact_atom_site_label_1
_geom_contact_atom_site_label_2
_geom_contact_distance
_geom_contact_site_symmetry_2
_geom_contact_publ_flag
O(1) O(6) 2.793(5) 1_455 no
O(1) O(2) 3.505(5) 2_656 no
O(1) C(11) 3.566(7) 2_756 no
O(2) O(6) 2.875(5) 2_756 no
O(2) O(5) 2.902(6) 2_756 no
O(3) C(33) 3.502(8) . no
O(4) C(36) 3.475(9) 1_565 no
O(6) C(11) 3.415(7) 2_856 no
O(6) C(12) 3.549(8) 2_856 no
C(4) C(9) 3.592(8) 1_455 no

loop_
_geom_hbond_atom_site_label_D
_geom_hbond_atom_site_label_H
_geom_hbond_atom_site_label_A
_geom_hbond_distance_DH
_geom_hbond_distance_HA
_geom_hbond_distance_DA
_geom_hbond_angle_DHA
_geom_hbond_site_symmetry_A
O(1) H(1) O(6) 0.92 1.91 2.793(5) 160.0 1_455
O(2) H(2) O(1) 0.92 1.93 2.566(6) 124.0 .
O(5) H(37) O(2) 0.93 2.00 2.902(6) 163.2 2_756
O(6) H(38) O(5) 0.87 2.27 2.738(6) 113.7 .
O(6) H(38) O(2) 0.87 2.35 2.875(5) 118.9 2_756
